data_7713656
loop_
_publ_author_name
'Schratzberger, Heiko'
'Liebminger, Lorenzo A.'
'St\"oger, Berthold'
'Veiros, Luis F.'
'Kirchner, Karl'

_publ_section_title
;
 Base Metal Complexes featuring a New Pyrazole-Derived PCP-Pincer Ligand
;
_journal_name_full 'Dalton Transactions'
_journal_paper_doi 10.1039/D3DT02111D
_journal_year 2023
_chemical_formula_sum 'C32 H40 Cr N2 O4 P2'
_chemical_formula_weight 630.60
_space_group_crystal_system monoclinic
_space_group_IT_number 4
_space_group_name_Hall 'P 2yb'
_space_group_name_H-M_alt 'P 1 21 1'
_atom_sites_solution_hydrogens geom
_audit_creation_method SHELXL-2014/7
_audit_update_record
;
2023-06-21 deposited with the CCDC.	2023-08-04 downloaded from the CCDC.
;
_cell_angle_alpha 90
_cell_angle_beta 90.096(3)
_cell_angle_gamma 90
_cell_formula_units_Z 4
_cell_length_a 11.1244(13)
_cell_length_b 11.7510(13)
_cell_length_c 24.533(3)
_cell_measurement_reflns_used 9776
_cell_measurement_temperature 100
_cell_measurement_theta_max 30.25
_cell_measurement_theta_min 3.54
_cell_volume 3207.0(6)
_computing_structure_refinement 'SHELXL-2014/7 (Sheldrick, 2014)'
_diffrn_ambient_temperature 100
_diffrn_measured_fraction_theta_full 0.998
_diffrn_measured_fraction_theta_max 0.992
_diffrn_measurement_device 'four-circle diffractometer'
_diffrn_measurement_device_type 'Bruker KAPPA APEX II CCD'
_diffrn_measurement_method '\w- and \f-scans'
_diffrn_radiation_monochromator graphite
_diffrn_radiation_type MoK\a
_diffrn_radiation_wavelength 0.71073
_diffrn_reflns_av_R_equivalents 0.0340
_diffrn_reflns_av_unetI/netI 0.0470
_diffrn_reflns_Laue_measured_fraction_full 0.998
_diffrn_reflns_Laue_measured_fraction_max 0.992
_diffrn_reflns_limit_h_max 15
_diffrn_reflns_limit_h_min -13
_diffrn_reflns_limit_k_max 16
_diffrn_reflns_limit_k_min -16
_diffrn_reflns_limit_l_max 34
_diffrn_reflns_limit_l_min -34
_diffrn_reflns_number 50713
_diffrn_reflns_point_group_measured_fraction_full 0.998
_diffrn_reflns_point_group_measured_fraction_max 0.990
_diffrn_reflns_theta_full 30.000
_diffrn_reflns_theta_max 30.449
_diffrn_reflns_theta_min 1.733
_exptl_absorpt_coefficient_mu 0.494
_exptl_absorpt_correction_T_max 0.493
_exptl_absorpt_correction_T_min 0.390
_exptl_absorpt_correction_type multi-scan
_exptl_absorpt_process_details SADABS
_exptl_crystal_colour yellow
_exptl_crystal_density_diffrn 1.306
_exptl_crystal_description block
_exptl_crystal_F_000 1328
_exptl_crystal_size_max 0.38
_exptl_crystal_size_mid 0.28
_exptl_crystal_size_min 0.27
_refine_diff_density_max 0.526
_refine_diff_density_min -0.554
_refine_diff_density_rms 0.065
_refine_ls_abs_structure_details
;
 Flack x determined using 8064 quotients [(I+)-(I-)]/[(I+)+(I-)]
 (Parsons, Flack and Wagner, Acta Cryst. B69 (2013) 249-259).
;
_refine_ls_abs_structure_Flack 0.004(4)
_refine_ls_extinction_method none
_refine_ls_goodness_of_fit_ref 1.039
_refine_ls_hydrogen_treatment constr
_refine_ls_matrix_type full
_refine_ls_number_parameters 758
_refine_ls_number_reflns 19079
_refine_ls_number_restraints 1
_refine_ls_restrained_S_all 1.039
_refine_ls_R_factor_all 0.0397
_refine_ls_R_factor_gt 0.0377
_refine_ls_shift/su_max 0.000
_refine_ls_shift/su_mean 0.000
_refine_ls_structure_factor_coef Fsqd
_refine_ls_weighting_details 'w=1/[\s^2^(Fo^2^)+(0.0348P)^2^+1.1185P] where P=(Fo^2^+2Fc^2^)/3'
_refine_ls_weighting_scheme calc
_refine_ls_wR_factor_gt 0.0837
_refine_ls_wR_factor_ref 0.0849
_reflns_Friedel_coverage 0.912
_reflns_Friedel_fraction_full 0.998
_reflns_Friedel_fraction_max 0.989
_reflns_number_gt 18420
_reflns_number_total 19079
_reflns_threshold_expression 'I > 2\s(I)'
_cod_data_source_file d3dt02111d3.cif
_cod_data_source_block Cr
_cod_original_sg_symbol_H-M 'P 21'
_cod_database_code 7713656
_shelx_shelxl_version_number 2014/7
_shelx_space_group_comment
;
The symmetry employed for this shelxl refinement is uniquely defined
by the following loop, which should always be used as a source of
symmetry information in preference to the above space-group names.
They are only intended as comments.
;
_shelx_estimated_absorpt_t_min 0.834
_shelx_estimated_absorpt_t_max 0.878

loop_
_space_group_symop_operation_xyz
'x, y, z'
'-x, y+1/2, -z'

loop_
_atom_site_label
_atom_site_type_symbol
_atom_site_fract_x
_atom_site_fract_y
_atom_site_fract_z
_atom_site_U_iso_or_equiv
_atom_site_adp_type
_atom_site_occupancy
_atom_site_site_symmetry_order
_atom_site_calc_flag
_atom_site_refinement_flags_posn
_atom_site_refinement_flags_adp
_atom_site_refinement_flags_occupancy
_atom_site_disorder_assembly
_atom_site_disorder_group
Cr1 Cr 0.06748(6) 0.26963(5) 0.16221(2) 0.01452(13) Uani 1 1 d . . . . .
Cr2 Cr 0.57168(6) 0.73583(5) 0.33902(3) 0.01538(13) Uani 1 1 d . . . . .
P1 P 0.27162(10) 0.28899(9) 0.19374(4) 0.0174(2) Uani 1 1 d . . . . .
P2 P 0.33725(11) -0.03877(9) 0.03252(4) 0.0189(2) Uani 1 1 d . . . . .
P3 P 0.76226(11) 0.70123(9) 0.29835(4) 0.0180(2) Uani 1 1 d . . . . .
P4 P 0.84436(12) 1.04040(11) 0.48026(5) 0.0239(2) Uani 1 1 d . . . . .
O1 O 0.1029(3) 0.3411(3) 0.04445(13) 0.0295(8) Uani 1 1 d . . . . .
O2 O -0.1937(3) 0.2413(3) 0.13217(16) 0.0311(8) Uani 1 1 d . . . . .
O3 O -0.0056(3) 0.5131(3) 0.17085(13) 0.0224(7) Uani 1 1 d . . . . .
O4 O -0.0176(4) 0.2478(4) 0.27907(14) 0.0373(9) Uani 1 1 d . . . . .
O5 O 0.4584(3) 0.7686(3) 0.22700(13) 0.0292(7) Uani 1 1 d . . . . .
O6 O 0.4904(3) 0.4939(3) 0.33078(13) 0.0236(7) Uani 1 1 d . . . . .
O7 O 0.3158(3) 0.7738(3) 0.37237(14) 0.0284(7) Uani 1 1 d . . . . .
O8 O 0.6421(4) 0.6630(3) 0.45402(14) 0.0344(9) Uani 1 1 d . . . . .
N1 N 0.1262(3) 0.0941(3) 0.15998(14) 0.0166(7) Uani 1 1 d . . . . .
N2 N 0.1111(3) 0.0204(3) 0.11798(14) 0.0156(7) Uani 1 1 d . . . . .
N3 N 0.6378(3) 0.9075(3) 0.34303(14) 0.0162(7) Uani 1 1 d . . . . .
N4 N 0.6270(3) 0.9812(3) 0.38570(14) 0.0178(7) Uani 1 1 d . . . . .
C1 C 0.1907(4) 0.0367(4) 0.19836(16) 0.0176(8) Uani 1 1 d . . . . .
C2 C 0.2128(4) -0.0737(4) 0.17983(16) 0.0184(8) Uani 1 1 d . . . . .
H2 H 0.2536 -0.1324 0.1991 0.022 Uiso 1 1 calc R U . . .
C3 C 0.1645(4) -0.0810(3) 0.12864(16) 0.0149(7) Uani 1 1 d . . . . .
C4 C 0.2373(4) 0.0839(4) 0.24965(16) 0.0183(8) Uani 1 1 d . . . . .
C5 C 0.2424(5) 0.0142(4) 0.29517(18) 0.0239(9) Uani 1 1 d . . . . .
H5 H 0.2103 -0.0606 0.2928 0.029 Uiso 1 1 calc R U . . .
C6 C 0.2924(5) 0.0496(5) 0.34394(18) 0.0269(10) Uani 1 1 d . . . . .
H6 H 0.2944 -0.0003 0.3744 0.032 Uiso 1 1 calc R U . . .
C7 C 0.3399(5) 0.1588(5) 0.34816(19) 0.0297(10) Uani 1 1 d . . . . .
H7 H 0.3742 0.1841 0.3815 0.036 Uiso 1 1 calc R U . . .
C8 C 0.3368(4) 0.2310(4) 0.30303(16) 0.0223(8) Uani 1 1 d . . . . .
H8 H 0.3708 0.3050 0.3057 0.027 Uiso 1 1 calc R U . . .
C9 C 0.2842(4) 0.1961(4) 0.25364(16) 0.0179(8) Uani 1 1 d . . . . .
C10 C 0.3942(3) 0.2255(3) 0.15163(16) 0.0212(7) Uani 1 1 d . . . . .
H10 H 0.3790 0.1416 0.1514 0.025 Uiso 1 1 calc R U . . .
C11 C 0.3935(4) 0.2623(4) 0.09200(16) 0.0291(9) Uani 1 1 d . . . . .
H11A H 0.4631 0.2292 0.0733 0.044 Uiso 1 1 calc R U . . .
H11B H 0.3978 0.3455 0.0899 0.044 Uiso 1 1 calc R U . . .
H11C H 0.3194 0.2358 0.0745 0.044 Uiso 1 1 calc R U . . .
C12 C 0.5180(4) 0.2413(5) 0.17788(19) 0.0344(10) Uani 1 1 d . . . . .
H12A H 0.5780 0.1982 0.1573 0.052 Uiso 1 1 calc R U . . .
H12B H 0.5159 0.2137 0.2156 0.052 Uiso 1 1 calc R U . . .
H12C H 0.5394 0.3222 0.1776 0.052 Uiso 1 1 calc R U . . .
C13 C 0.3266(4) 0.4285(3) 0.21653(17) 0.0245(8) Uani 1 1 d . . . . .
H13 H 0.4052 0.4167 0.2355 0.029 Uiso 1 1 calc R U . . .
C14 C 0.2410(5) 0.4837(4) 0.25654(19) 0.0329(10) Uani 1 1 d . . . . .
H14A H 0.2798 0.5501 0.2731 0.049 Uiso 1 1 calc R U . . .
H14B H 0.2198 0.4289 0.2851 0.049 Uiso 1 1 calc R U . . .
H14C H 0.1680 0.5078 0.2373 0.049 Uiso 1 1 calc R U . . .
C15 C 0.3478(5) 0.5083(3) 0.1682(2) 0.0325(10) Uani 1 1 d . . . . .
H15A H 0.3674 0.5845 0.1817 0.049 Uiso 1 1 calc R U . . .
H15B H 0.2750 0.5119 0.1457 0.049 Uiso 1 1 calc R U . . .
H15C H 0.4147 0.4795 0.1462 0.049 Uiso 1 1 calc R U . . .
C16 C 0.1691(4) -0.1748(4) 0.08830(16) 0.0168(7) Uani 1 1 d . . . . .
C17 C 0.1077(4) -0.2745(4) 0.09909(18) 0.0211(8) Uani 1 1 d . . . . .
H17 H 0.0605 -0.2803 0.1312 0.025 Uiso 1 1 calc R U . . .
C18 C 0.1141(4) -0.3671(4) 0.06337(19) 0.0220(9) Uani 1 1 d . . . . .
H18 H 0.0716 -0.4354 0.0711 0.026 Uiso 1 1 calc R U . . .
C19 C 0.1826(4) -0.3583(4) 0.01690(19) 0.0216(9) Uani 1 1 d . . . . .
H19 H 0.1866 -0.4201 -0.0080 0.026 Uiso 1 1 calc R U . . .
C20 C 0.2457(4) -0.2588(4) 0.00653(16) 0.0218(9) Uani 1 1 d . . . . .
H20 H 0.2933 -0.2540 -0.0255 0.026 Uiso 1 1 calc R U . . .
C21 C 0.2415(4) -0.1662(4) 0.04158(17) 0.0189(8) Uani 1 1 d . . . . .
C22 C 0.4849(4) -0.1116(4) 0.04598(18) 0.0238(9) Uani 1 1 d . . . . .
H22 H 0.4880 -0.1819 0.0230 0.029 Uiso 1 1 calc R U . . .
C23 C 0.5928(4) -0.0396(4) 0.03213(18) 0.0288(9) Uani 1 1 d . . . . .
H23A H 0.6662 -0.0794 0.0432 0.043 Uiso 1 1 calc R U . . .
H23B H 0.5875 0.0333 0.0514 0.043 Uiso 1 1 calc R U . . .
H23C H 0.5947 -0.0258 -0.0073 0.043 Uiso 1 1 calc R U . . .
C24 C 0.4897(5) -0.1479(5) 0.10563(19) 0.0303(10) Uani 1 1 d . . . . .
H24A H 0.5673 -0.1840 0.1132 0.045 Uiso 1 1 calc R U . . .
H24B H 0.4248 -0.2021 0.1130 0.045 Uiso 1 1 calc R U . . .
H24C H 0.4801 -0.0809 0.1290 0.045 Uiso 1 1 calc R U . . .
C25 C 0.3308(4) -0.0190(4) -0.04259(17) 0.0241(9) Uani 1 1 d . . . . .
H25 H 0.3704 -0.0850 -0.0610 0.029 Uiso 1 1 calc R U . . .
C26 C 0.3958(5) 0.0908(4) -0.05802(18) 0.0332(10) Uani 1 1 d . . . . .
H26A H 0.3921 0.1013 -0.0976 0.050 Uiso 1 1 calc R U . . .
H26B H 0.4799 0.0862 -0.0464 0.050 Uiso 1 1 calc R U . . .
H26C H 0.3569 0.1554 -0.0400 0.050 Uiso 1 1 calc R U . . .
C27 C 0.1999(4) -0.0086(5) -0.0626(2) 0.0278(10) Uani 1 1 d . . . . .
H27A H 0.1985 -0.0068 -0.1026 0.042 Uiso 1 1 calc R U . . .
H27B H 0.1644 0.0616 -0.0484 0.042 Uiso 1 1 calc R U . . .
H27C H 0.1534 -0.0741 -0.0497 0.042 Uiso 1 1 calc R U . . .
C28 C 0.0452(4) 0.0508(4) 0.06868(16) 0.0199(8) Uani 1 1 d . . . . .
H28A H 0.0182 -0.0187 0.0502 0.030 Uiso 1 1 calc R U . . .
H28B H 0.0979 0.0940 0.0443 0.030 Uiso 1 1 calc R U . . .
H28C H -0.0246 0.0973 0.0784 0.030 Uiso 1 1 calc R U . . .
C29 C 0.0977(4) 0.3075(3) 0.08881(17) 0.0199(8) Uani 1 1 d . . . . .
C30 C -0.0918(4) 0.2466(4) 0.14312(17) 0.0187(8) Uani 1 1 d . . . . .
C31 C 0.0267(4) 0.4182(4) 0.16859(16) 0.0176(8) Uani 1 1 d . . . . .
C32 C 0.0188(4) 0.2517(4) 0.23586(17) 0.0213(9) Uani 1 1 d . . . . .
C33 C 0.7014(4) 0.9655(4) 0.30568(16) 0.0170(8) Uani 1 1 d . . . . .
C34 C 0.7307(4) 1.0754(4) 0.32488(16) 0.0188(8) Uani 1 1 d . . . . .
H34 H 0.7737 1.1329 0.3059 0.023 Uiso 1 1 calc R U . . .
C35 C 0.6841(4) 1.0819(4) 0.37666(17) 0.0200(8) Uani 1 1 d . . . . .
C36 C 0.7414(4) 0.9193(4) 0.25263(16) 0.0180(8) Uani 1 1 d . . . . .
C37 C 0.7491(4) 0.9981(4) 0.20975(16) 0.0200(8) Uani 1 1 d . . . . .
H37 H 0.7237 1.0744 0.2154 0.024 Uiso 1 1 calc R U . . .
C38 C 0.7933(4) 0.9660(4) 0.15926(18) 0.0238(9) Uani 1 1 d . . . . .
H38 H 0.7965 1.0194 0.1302 0.029 Uiso 1 1 calc R U . . .
C39 C 0.8322(4) 0.8566(4) 0.15151(17) 0.0235(9) Uani 1 1 d . . . . .
H39 H 0.8636 0.8346 0.1171 0.028 Uiso 1 1 calc R U . . .
C40 C 0.8263(4) 0.7781(4) 0.19324(17) 0.0218(8) Uani 1 1 d . . . . .
H40 H 0.8540 0.7027 0.1871 0.026 Uiso 1 1 calc R U . . .
C41 C 0.7803(4) 0.8073(4) 0.24434(16) 0.0184(8) Uani 1 1 d . . . . .
C42 C 0.6892(4) 1.1766(4) 0.41613(17) 0.0199(8) Uani 1 1 d . . . . .
C43 C 0.6273(5) 1.2775(4) 0.40229(18) 0.0245(9) Uani 1 1 d . . . . .
H43 H 0.5833 1.2819 0.3692 0.029 Uiso 1 1 calc R U . . .
C44 C 0.6311(5) 1.3694(4) 0.4370(2) 0.0286(10) Uani 1 1 d . . . . .
H44 H 0.5884 1.4368 0.4279 0.034 Uiso 1 1 calc R U . . .
C45 C 0.6961(5) 1.3649(4) 0.4850(2) 0.0288(11) Uani 1 1 d . . . . .
H45 H 0.6987 1.4292 0.5084 0.035 Uiso 1 1 calc R U . . .
C46 C 0.7577(5) 1.2661(4) 0.49883(18) 0.0249(9) Uani 1 1 d . . . . .
H46 H 0.8018 1.2635 0.5320 0.030 Uiso 1 1 calc R U . . .
C47 C 0.7561(4) 1.1701(4) 0.46481(17) 0.0223(9) Uani 1 1 d . . . . .
C48 C 0.9045(4) 0.7096(3) 0.33740(17) 0.0247(8) Uani 1 1 d . . . . .
H48 H 0.9010 0.6488 0.3659 0.030 Uiso 1 1 calc R U . . .
C49 C 1.0173(4) 0.6879(5) 0.3041(2) 0.0396(11) Uani 1 1 d . . . . .
H49A H 1.0879 0.6906 0.3280 0.059 Uiso 1 1 calc R U . . .
H49B H 1.0247 0.7464 0.2758 0.059 Uiso 1 1 calc R U . . .
H49C H 1.0121 0.6127 0.2869 0.059 Uiso 1 1 calc R U . . .
C50 C 0.9181(4) 0.8223(4) 0.3673(2) 0.0318(9) Uani 1 1 d . . . . .
H50A H 0.9929 0.8219 0.3884 0.048 Uiso 1 1 calc R U . . .
H50B H 0.8498 0.8330 0.3920 0.048 Uiso 1 1 calc R U . . .
H50C H 0.9202 0.8847 0.3408 0.048 Uiso 1 1 calc R U . . .
C51 C 0.7796(4) 0.5636(3) 0.26211(17) 0.0228(8) Uani 1 1 d . . . . .
H51 H 0.8565 0.5673 0.2412 0.027 Uiso 1 1 calc R U . . .
C52 C 0.7917(4) 0.4650(3) 0.3035(2) 0.0325(10) Uani 1 1 d . . . . .
H52A H 0.8013 0.3930 0.2839 0.049 Uiso 1 1 calc R U . . .
H52B H 0.7194 0.4616 0.3262 0.049 Uiso 1 1 calc R U . . .
H52C H 0.8622 0.4781 0.3267 0.049 Uiso 1 1 calc R U . . .
C53 C 0.6781(4) 0.5404(4) 0.22081(17) 0.0293(9) Uani 1 1 d . . . . .
H53A H 0.7013 0.4771 0.1970 0.044 Uiso 1 1 calc R U . . .
H53B H 0.6641 0.6087 0.1988 0.044 Uiso 1 1 calc R U . . .
H53C H 0.6043 0.5205 0.2404 0.044 Uiso 1 1 calc R U . . .
C54 C 0.9999(5) 1.0899(5) 0.4645(2) 0.0367(12) Uani 1 1 d . . . . .
H54 H 1.0523 1.0209 0.4664 0.044 Uiso 1 1 calc R U . . .
C55 C 1.0027(5) 1.1297(6) 0.4051(2) 0.0396(14) Uani 1 1 d . . . . .
H55A H 1.0855 1.1485 0.3949 0.059 Uiso 1 1 calc R U . . .
H55B H 0.9519 1.1973 0.4010 0.059 Uiso 1 1 calc R U . . .
H55C H 0.9725 1.0689 0.3815 0.059 Uiso 1 1 calc R U . . .
C56 C 1.0558(6) 1.1765(6) 0.5028(2) 0.0521(14) Uani 1 1 d . . . . .
H56A H 1.1312 1.2045 0.4871 0.078 Uiso 1 1 calc R U . . .
H56B H 1.0722 1.1406 0.5381 0.078 Uiso 1 1 calc R U . . .
H56C H 1.0002 1.2403 0.5079 0.078 Uiso 1 1 calc R U . . .
C57 C 0.8421(5) 1.0367(5) 0.55607(17) 0.0290(10) Uani 1 1 d . . . . .
H57 H 0.8664 1.1128 0.5706 0.035 Uiso 1 1 calc R U . . .
C58 C 0.9266(6) 0.9462(5) 0.5781(2) 0.0442(13) Uani 1 1 d . . . . .
H58A H 0.9149 0.9384 0.6175 0.066 Uiso 1 1 calc R U . . .
H58B H 1.0100 0.9684 0.5708 0.066 Uiso 1 1 calc R U . . .
H58C H 0.9096 0.8733 0.5603 0.066 Uiso 1 1 calc R U . . .
C59 C 0.7149(6) 1.0099(5) 0.5744(2) 0.0404(13) Uani 1 1 d . . . . .
H59A H 0.7153 0.9906 0.6133 0.061 Uiso 1 1 calc R U . . .
H59B H 0.6838 0.9452 0.5535 0.061 Uiso 1 1 calc R U . . .
H59C H 0.6634 1.0764 0.5684 0.061 Uiso 1 1 calc R U . . .
C60 C 0.5602(4) 0.9536(4) 0.43412(17) 0.0226(9) Uani 1 1 d . . . . .
H60A H 0.5515 1.0219 0.4567 0.034 Uiso 1 1 calc R U . . .
H60B H 0.6032 0.8948 0.4548 0.034 Uiso 1 1 calc R U . . .
H60C H 0.4805 0.9252 0.4239 0.034 Uiso 1 1 calc R U . . .
C61 C 0.5075(4) 0.7608(4) 0.26855(18) 0.0206(8) Uani 1 1 d . . . . .
C62 C 0.5242(4) 0.5874(4) 0.33340(16) 0.0180(8) Uani 1 1 d . . . . .
C63 C 0.4171(5) 0.7648(4) 0.36182(16) 0.0213(9) Uani 1 1 d . . . . .
C64 C 0.6220(5) 0.6962(4) 0.41124(17) 0.0227(9) Uani 1 1 d . . . . .

loop_
_atom_site_aniso_label
_atom_site_aniso_U_11
_atom_site_aniso_U_22
_atom_site_aniso_U_33
_atom_site_aniso_U_23
_atom_site_aniso_U_13
_atom_site_aniso_U_12
Cr1 0.0145(3) 0.0116(3) 0.0175(3) 0.0007(2) 0.0022(3) 0.0009(2)
Cr2 0.0162(3) 0.0129(3) 0.0170(3) 0.0015(2) 0.0016(3) 0.0003(2)
P1 0.0156(5) 0.0134(4) 0.0232(4) 0.0009(4) -0.0003(4) 0.0000(4)
P2 0.0185(5) 0.0162(4) 0.0221(4) -0.0004(4) 0.0019(4) -0.0020(4)
P3 0.0177(5) 0.0157(4) 0.0207(4) 0.0024(4) 0.0026(4) 0.0013(4)
P4 0.0253(6) 0.0206(5) 0.0258(5) -0.0028(4) 0.0025(4) 0.0035(4)
O1 0.042(2) 0.0236(15) 0.0234(14) 0.0028(12) 0.0051(13) 0.0020(14)
O2 0.0210(17) 0.0285(17) 0.0438(19) 0.0054(15) -0.0013(13) -0.0003(14)
O3 0.0237(17) 0.0157(14) 0.0278(15) -0.0013(12) 0.0030(13) 0.0053(13)
O4 0.043(2) 0.039(2) 0.0296(15) 0.0097(14) 0.0129(15) 0.0154(18)
O5 0.0315(18) 0.0325(17) 0.0236(13) 0.0029(13) -0.0070(12) 0.0030(15)
O6 0.0266(18) 0.0177(15) 0.0266(15) 0.0015(12) -0.0009(13) -0.0028(13)
O7 0.0213(17) 0.0278(17) 0.0360(16) 0.0039(14) 0.0101(13) 0.0041(14)
O8 0.050(2) 0.0256(16) 0.0280(15) 0.0043(12) -0.0074(15) 0.0014(15)
N1 0.0196(17) 0.0120(14) 0.0184(14) 0.0015(13) 0.0020(13) -0.0002(12)
N2 0.0130(16) 0.0119(15) 0.0219(15) 0.0020(12) 0.0016(12) 0.0023(12)
N3 0.0144(16) 0.0151(15) 0.0190(15) -0.0006(12) 0.0016(13) 0.0009(13)
N4 0.0218(18) 0.0141(15) 0.0176(14) -0.0005(12) 0.0022(12) 0.0007(13)
C1 0.019(2) 0.0141(16) 0.0201(16) 0.0024(15) 0.0034(14) 0.0048(15)
C2 0.018(2) 0.0153(17) 0.0215(18) 0.0031(14) 0.0015(14) 0.0031(14)
C3 0.0134(18) 0.0099(15) 0.0213(16) 0.0003(13) 0.0042(14) 0.0004(14)
C4 0.017(2) 0.0184(18) 0.0197(17) -0.0024(15) 0.0025(15) 0.0035(17)
C5 0.028(2) 0.0180(18) 0.0257(19) 0.0038(15) 0.0038(18) 0.0056(17)
C6 0.030(3) 0.032(2) 0.0196(18) 0.0057(17) -0.0010(17) 0.005(2)
C7 0.033(3) 0.033(2) 0.0230(19) -0.0015(18) -0.005(2) 0.004(2)
C8 0.020(2) 0.0229(19) 0.0238(17) 0.0000(16) -0.0017(16) 0.0020(18)
C9 0.017(2) 0.0153(18) 0.0213(17) -0.0012(15) 0.0002(15) 0.0009(17)
C10 0.0140(17) 0.0206(18) 0.0291(18) 0.0021(15) 0.0057(14) 0.0038(14)
C11 0.030(2) 0.027(2) 0.0307(19) 0.0015(16) 0.0102(16) 0.0007(17)
C12 0.0163(19) 0.044(3) 0.043(2) -0.001(2) 0.0005(17) 0.0070(19)
C13 0.023(2) 0.0177(16) 0.033(2) -0.0031(15) -0.0052(16) -0.0004(15)
C14 0.031(2) 0.030(2) 0.038(2) -0.0116(18) -0.010(2) 0.0074(19)
C15 0.040(3) 0.0160(16) 0.041(2) 0.0017(16) -0.008(2) -0.0059(17)
C16 0.0184(19) 0.0120(16) 0.0199(16) 0.0005(13) 0.0007(15) 0.0027(14)
C17 0.021(2) 0.0133(17) 0.0286(18) 0.0021(15) 0.0030(15) 0.0006(15)
C18 0.023(2) 0.0122(18) 0.031(2) -0.0019(16) -0.0012(17) -0.0052(16)
C19 0.023(2) 0.0138(18) 0.0283(19) -0.0052(16) -0.0069(17) 0.0022(16)
C20 0.025(2) 0.0213(19) 0.0191(16) -0.0022(15) 0.0004(15) -0.0016(18)
C21 0.0171(19) 0.0141(17) 0.0255(18) 0.0005(14) -0.0001(16) -0.0016(15)
C22 0.019(2) 0.025(2) 0.028(2) -0.0002(16) 0.0019(16) -0.0001(16)
C23 0.018(2) 0.031(2) 0.037(2) 0.0022(17) 0.0007(16) -0.0081(17)
C24 0.025(2) 0.039(3) 0.027(2) 0.0024(19) -0.0038(18) 0.003(2)
C25 0.026(2) 0.0207(19) 0.0257(19) -0.0002(15) 0.0036(17) 0.0007(17)
C26 0.041(3) 0.034(2) 0.0250(19) 0.0075(18) -0.0001(19) -0.010(2)
C27 0.025(2) 0.031(2) 0.027(2) 0.0012(17) -0.0037(17) 0.0021(19)
C28 0.022(2) 0.0159(18) 0.0219(17) -0.0007(15) -0.0026(15) 0.0036(16)
C29 0.024(2) 0.0105(15) 0.0248(18) -0.0016(14) 0.0030(15) 0.0002(14)
C30 0.019(2) 0.0123(17) 0.0246(17) 0.0029(14) 0.0056(14) 0.0001(15)
C31 0.017(2) 0.0185(19) 0.0169(17) -0.0014(15) 0.0028(15) -0.0026(16)
C32 0.022(2) 0.0173(19) 0.0241(18) 0.0022(15) 0.0032(16) 0.0056(16)
C33 0.020(2) 0.0143(16) 0.0171(16) 0.0014(14) 0.0020(14) 0.0045(16)
C34 0.021(2) 0.0131(16) 0.0227(18) -0.0021(13) 0.0052(15) -0.0021(15)
C35 0.022(2) 0.0172(18) 0.0209(17) 0.0031(14) 0.0006(16) -0.0030(16)
C36 0.018(2) 0.0176(18) 0.0183(17) 0.0009(14) 0.0041(15) -0.0014(16)
C37 0.024(2) 0.0153(16) 0.0202(16) 0.0004(13) 0.0028(16) -0.0013(16)
C38 0.026(2) 0.0223(19) 0.0236(18) 0.0054(17) 0.0050(16) -0.0039(17)
C39 0.020(2) 0.030(2) 0.0203(18) -0.0023(16) 0.0058(16) 0.0000(18)
C40 0.0196(19) 0.0226(19) 0.0233(17) -0.0036(16) 0.0049(16) 0.0024(18)
C41 0.016(2) 0.021(2) 0.0188(16) 0.0034(15) 0.0015(15) -0.0008(17)
C42 0.023(2) 0.0144(17) 0.0228(17) -0.0009(14) 0.0081(16) -0.0009(15)
C43 0.031(2) 0.0213(19) 0.0216(17) 0.0037(17) 0.0061(16) -0.0012(18)
C44 0.037(3) 0.018(2) 0.031(2) 0.0042(17) 0.0085(19) 0.0030(19)
C45 0.042(3) 0.020(2) 0.025(2) -0.0055(17) 0.0089(19) 0.003(2)
C46 0.030(2) 0.020(2) 0.0246(18) -0.0046(15) 0.0025(17) -0.0013(19)
C47 0.025(2) 0.0182(18) 0.0237(18) 0.0010(14) 0.0097(17) 0.0006(17)
C48 0.025(2) 0.0242(18) 0.0252(17) 0.0011(16) 0.0015(16) 0.0026(15)
C49 0.022(2) 0.057(3) 0.041(2) -0.008(2) 0.0017(19) 0.008(2)
C50 0.025(2) 0.031(2) 0.039(2) -0.0063(18) -0.0073(19) 0.0026(19)
C51 0.023(2) 0.0160(16) 0.0298(19) -0.0016(14) 0.0063(16) 0.0024(15)
C52 0.034(2) 0.0174(16) 0.046(2) 0.0040(18) 0.011(2) 0.0058(17)
C53 0.036(2) 0.0240(18) 0.0274(18) -0.0053(16) 0.0096(17) -0.0040(18)
C54 0.033(3) 0.046(3) 0.031(2) -0.004(2) -0.003(2) -0.006(2)
C55 0.028(3) 0.053(3) 0.037(3) -0.013(2) 0.006(2) -0.014(2)
C56 0.057(4) 0.056(3) 0.044(3) 0.003(2) -0.005(3) -0.013(3)
C57 0.036(3) 0.029(2) 0.0219(17) 0.0018(17) 0.0047(18) 0.005(2)
C58 0.057(4) 0.040(3) 0.036(2) 0.012(2) 0.003(2) 0.008(3)
C59 0.047(3) 0.039(3) 0.035(2) -0.001(2) 0.015(2) 0.000(3)
C60 0.026(2) 0.0192(19) 0.0222(17) -0.0027(15) 0.0094(16) -0.0057(18)
C61 0.019(2) 0.0174(19) 0.0254(18) 0.0050(15) 0.0059(15) 0.0008(16)
C62 0.018(2) 0.021(2) 0.0151(16) 0.0033(15) 0.0000(15) 0.0015(17)
C63 0.026(2) 0.0146(17) 0.0228(17) 0.0026(14) 0.0036(16) -0.0007(17)
C64 0.028(2) 0.0178(18) 0.0219(18) -0.0025(15) -0.0001(16) -0.0029(17)

loop_
_atom_type_symbol
_atom_type_description
_atom_type_scat_dispersion_real
_atom_type_scat_dispersion_imag
_atom_type_scat_source
C C 0.0033 0.0016 'International Tables Vol C Tables 4.2.6.8 and 6.1.1.4'
H H 0.0000 0.0000 'International Tables Vol C Tables 4.2.6.8 and 6.1.1.4'
Cr Cr 0.3209 0.6236 'International Tables Vol C Tables 4.2.6.8 and 6.1.1.4'
N N 0.0061 0.0033 'International Tables Vol C Tables 4.2.6.8 and 6.1.1.4'
O O 0.0106 0.0060 'International Tables Vol C Tables 4.2.6.8 and 6.1.1.4'
P P 0.1023 0.0942 'International Tables Vol C Tables 4.2.6.8 and 6.1.1.4'

loop_
_geom_angle_atom_site_label_1
_geom_angle_atom_site_label_2
_geom_angle_atom_site_label_3
_geom_angle
_geom_angle_site_symmetry_1
_geom_angle_site_symmetry_3
_geom_angle_publ_flag
C31 Cr1 C30 85.6(2) . . ?
C31 Cr1 C29 84.26(18) . . ?
C30 Cr1 C29 88.0(2) . . ?
C31 Cr1 C32 87.30(19) . . ?
C30 Cr1 C32 87.15(19) . . ?
C29 Cr1 C32 170.56(19) . . ?
C31 Cr1 N1 175.38(17) . . ?
C30 Cr1 N1 98.22(17) . . ?
C29 Cr1 N1 98.42(16) . . ?
C32 Cr1 N1 90.28(17) . . ?
C31 Cr1 P1 96.74(15) . . ?
C30 Cr1 P1 175.03(13) . . ?
C29 Cr1 P1 96.60(15) . . ?
C32 Cr1 P1 88.57(15) . . ?
N1 Cr1 P1 79.25(10) . . ?
C62 Cr2 C63 86.0(2) . . ?
C62 Cr2 C61 88.31(19) . . ?
C63 Cr2 C61 84.13(19) . . ?
C62 Cr2 C64 85.51(19) . . ?
C63 Cr2 C64 92.0(2) . . ?
C61 Cr2 C64 172.9(2) . . ?
C62 Cr2 N3 176.39(17) . . ?
C63 Cr2 N3 97.59(17) . . ?
C61 Cr2 N3 91.43(17) . . ?
C64 Cr2 N3 94.95(17) . . ?
C62 Cr2 P3 93.60(14) . . ?
C63 Cr2 P3 172.90(14) . . ?
C61 Cr2 P3 88.77(14) . . ?
C64 Cr2 P3 95.00(15) . . ?
N3 Cr2 P3 82.80(10) . . ?
C9 P1 C13 105.18(19) . . ?
C9 P1 C10 98.66(18) . . ?
C13 P1 C10 106.4(2) . . ?
C9 P1 Cr1 105.75(15) . . ?
C13 P1 Cr1 119.69(15) . . ?
C10 P1 Cr1 118.26(14) . . ?
C21 P2 C25 101.5(2) . . ?
C21 P2 C22 96.5(2) . . ?
C25 P2 C22 105.3(2) . . ?
C41 P3 C48 104.1(2) . . ?
C41 P3 C51 103.61(19) . . ?
C48 P3 C51 101.8(2) . . ?
C41 P3 Cr2 106.61(15) . . ?
C48 P3 Cr2 122.37(13) . . ?
C51 P3 Cr2 116.29(15) . . ?
C47 P4 C57 102.5(2) . . ?
C47 P4 C54 101.1(2) . . ?
C57 P4 C54 103.2(2) . . ?
N2 N1 C1 105.9(3) . . ?
N2 N1 Cr1 126.2(3) . . ?
C1 N1 Cr1 127.8(3) . . ?
N1 N2 C3 111.1(3) . . ?
N1 N2 C28 122.4(3) . . ?
C3 N2 C28 126.5(4) . . ?
C33 N3 N4 104.4(3) . . ?
C33 N3 Cr2 128.7(3) . . ?
N4 N3 Cr2 126.9(3) . . ?
C35 N4 N3 112.7(3) . . ?
C35 N4 C60 124.9(4) . . ?
N3 N4 C60 122.4(4) . . ?
N1 C1 C2 109.1(4) . . ?
N1 C1 C4 126.2(4) . . ?
C2 C1 C4 124.6(4) . . ?
C3 C2 C1 106.7(4) . . ?
C3 C2 H2 126.6 . . ?
C1 C2 H2 126.6 . . ?
N2 C3 C2 107.0(4) . . ?
N2 C3 C16 122.7(4) . . ?
C2 C3 C16 130.2(4) . . ?
C5 C4 C9 118.6(4) . . ?
C5 C4 C1 118.7(4) . . ?
C9 C4 C1 122.6(4) . . ?
C6 C5 C4 122.3(4) . . ?
C6 C5 H5 118.8 . . ?
C4 C5 H5 118.8 . . ?
C5 C6 C7 119.6(4) . . ?
C5 C6 H6 120.2 . . ?
C7 C6 H6 120.2 . . ?
C6 C7 C8 119.5(4) . . ?
C6 C7 H7 120.2 . . ?
C8 C7 H7 120.2 . . ?
C7 C8 C9 121.1(5) . . ?
C7 C8 H8 119.5 . . ?
C9 C8 H8 119.5 . . ?
C8 C9 C4 118.8(4) . . ?
C8 C9 P1 123.2(3) . . ?
C4 C9 P1 118.0(3) . . ?
C11 C10 C12 111.8(3) . . ?
C11 C10 P1 114.5(3) . . ?
C12 C10 P1 112.1(3) . . ?
C11 C10 H10 105.9 . . ?
C12 C10 H10 105.9 . . ?
P1 C10 H10 105.9 . . ?
C10 C11 H11A 109.5 . . ?
C10 C11 H11B 109.5 . . ?
H11A C11 H11B 109.5 . . ?
C10 C11 H11C 109.5 . . ?
H11A C11 H11C 109.5 . . ?
H11B C11 H11C 109.5 . . ?
C10 C12 H12A 109.5 . . ?
C10 C12 H12B 109.5 . . ?
H12A C12 H12B 109.5 . . ?
C10 C12 H12C 109.5 . . ?
H12A C12 H12C 109.5 . . ?
H12B C12 H12C 109.5 . . ?
C14 C13 C15 109.7(4) . . ?
C14 C13 P1 111.8(3) . . ?
C15 C13 P1 111.3(3) . . ?
C14 C13 H13 108.0 . . ?
C15 C13 H13 108.0 . . ?
P1 C13 H13 108.0 . . ?
C13 C14 H14A 109.5 . . ?
C13 C14 H14B 109.5 . . ?
H14A C14 H14B 109.5 . . ?
C13 C14 H14C 109.5 . . ?
H14A C14 H14C 109.5 . . ?
H14B C14 H14C 109.5 . . ?
C13 C15 H15A 109.5 . . ?
C13 C15 H15B 109.5 . . ?
H15A C15 H15B 109.5 . . ?
C13 C15 H15C 109.5 . . ?
H15A C15 H15C 109.5 . . ?
H15B C15 H15C 109.5 . . ?
C17 C16 C21 120.1(4) . . ?
C17 C16 C3 119.0(4) . . ?
C21 C16 C3 120.8(4) . . ?
C16 C17 C18 120.9(4) . . ?
C16 C17 H17 119.5 . . ?
C18 C17 H17 119.5 . . ?
C19 C18 C17 119.3(4) . . ?
C19 C18 H18 120.4 . . ?
C17 C18 H18 120.4 . . ?
C18 C19 C20 119.7(4) . . ?
C18 C19 H19 120.1 . . ?
C20 C19 H19 120.1 . . ?
C19 C20 C21 122.0(4) . . ?
C19 C20 H20 119.0 . . ?
C21 C20 H20 119.0 . . ?
C20 C21 C16 118.0(4) . . ?
C20 C21 P2 122.7(3) . . ?
C16 C21 P2 119.1(3) . . ?
C23 C22 C24 110.2(4) . . ?
C23 C22 P2 113.6(3) . . ?
C24 C22 P2 109.0(3) . . ?
C23 C22 H22 108.0 . . ?
C24 C22 H22 108.0 . . ?
P2 C22 H22 108.0 . . ?
C22 C23 H23A 109.5 . . ?
C22 C23 H23B 109.5 . . ?
H23A C23 H23B 109.5 . . ?
C22 C23 H23C 109.5 . . ?
H23A C23 H23C 109.5 . . ?
H23B C23 H23C 109.5 . . ?
C22 C24 H24A 109.5 . . ?
C22 C24 H24B 109.5 . . ?
H24A C24 H24B 109.5 . . ?
C22 C24 H24C 109.5 . . ?
H24A C24 H24C 109.5 . . ?
H24B C24 H24C 109.5 . . ?
C26 C25 C27 107.6(4) . . ?
C26 C25 P2 109.5(3) . . ?
C27 C25 P2 111.1(3) . . ?
C26 C25 H25 109.5 . . ?
C27 C25 H25 109.5 . . ?
P2 C25 H25 109.5 . . ?
C25 C26 H26A 109.5 . . ?
C25 C26 H26B 109.5 . . ?
H26A C26 H26B 109.5 . . ?
C25 C26 H26C 109.5 . . ?
H26A C26 H26C 109.5 . . ?
H26B C26 H26C 109.5 . . ?
C25 C27 H27A 109.5 . . ?
C25 C27 H27B 109.5 . . ?
H27A C27 H27B 109.5 . . ?
C25 C27 H27C 109.5 . . ?
H27A C27 H27C 109.5 . . ?
H27B C27 H27C 109.5 . . ?
N2 C28 H28A 109.5 . . ?
N2 C28 H28B 109.5 . . ?
H28A C28 H28B 109.5 . . ?
N2 C28 H28C 109.5 . . ?
H28A C28 H28C 109.5 . . ?
H28B C28 H28C 109.5 . . ?
O1 C29 Cr1 170.5(4) . . ?
O2 C30 Cr1 174.4(4) . . ?
O3 C31 Cr1 176.0(4) . . ?
O4 C32 Cr1 174.1(4) . . ?
N3 C33 C34 111.0(3) . . ?
N3 C33 C36 124.9(4) . . ?
C34 C33 C36 124.0(4) . . ?
C35 C34 C33 105.8(4) . . ?
C35 C34 H34 127.1 . . ?
C33 C34 H34 127.1 . . ?
N4 C35 C34 106.2(4) . . ?
N4 C35 C42 124.4(4) . . ?
C34 C35 C42 129.3(4) . . ?
C41 C36 C37 119.5(4) . . ?
C41 C36 C33 124.5(4) . . ?
C37 C36 C33 115.8(4) . . ?
C38 C37 C36 120.8(4) . . ?
C38 C37 H37 119.6 . . ?
C36 C37 H37 119.6 . . ?
C39 C38 C37 119.5(4) . . ?
C39 C38 H38 120.2 . . ?
C37 C38 H38 120.2 . . ?
C38 C39 C40 120.6(4) . . ?
C38 C39 H39 119.7 . . ?
C40 C39 H39 119.7 . . ?
C39 C40 C41 121.3(4) . . ?
C39 C40 H40 119.4 . . ?
C41 C40 H40 119.4 . . ?
C40 C41 C36 118.4(4) . . ?
C40 C41 P3 121.5(3) . . ?
C36 C41 P3 120.0(3) . . ?
C47 C42 C43 120.4(4) . . ?
C47 C42 C35 122.4(4) . . ?
C43 C42 C35 117.2(4) . . ?
C44 C43 C42 119.7(4) . . ?
C44 C43 H43 120.1 . . ?
C42 C43 H43 120.1 . . ?
C43 C44 C45 120.9(5) . . ?
C43 C44 H44 119.6 . . ?
C45 C44 H44 119.6 . . ?
C44 C45 C46 119.8(5) . . ?
C44 C45 H45 120.1 . . ?
C46 C45 H45 120.1 . . ?
C45 C46 C47 121.3(4) . . ?
C45 C46 H46 119.3 . . ?
C47 C46 H46 119.3 . . ?
C46 C47 C42 117.8(4) . . ?
C46 C47 P4 122.2(4) . . ?
C42 C47 P4 119.8(3) . . ?
C49 C48 C50 108.9(4) . . ?
C49 C48 P3 114.7(3) . . ?
C50 C48 P3 112.3(3) . . ?
C49 C48 H48 106.8 . . ?
C50 C48 H48 106.8 . . ?
P3 C48 H48 106.8 . . ?
C48 C49 H49A 109.5 . . ?
C48 C49 H49B 109.5 . . ?
H49A C49 H49B 109.5 . . ?
C48 C49 H49C 109.5 . . ?
H49A C49 H49C 109.5 . . ?
H49B C49 H49C 109.5 . . ?
C48 C50 H50A 109.5 . . ?
C48 C50 H50B 109.5 . . ?
H50A C50 H50B 109.5 . . ?
C48 C50 H50C 109.5 . . ?
H50A C50 H50C 109.5 . . ?
H50B C50 H50C 109.5 . . ?
C53 C51 C52 111.3(4) . . ?
C53 C51 P3 113.1(3) . . ?
C52 C51 P3 110.3(3) . . ?
C53 C51 H51 107.3 . . ?
C52 C51 H51 107.3 . . ?
P3 C51 H51 107.3 . . ?
C51 C52 H52A 109.5 . . ?
C51 C52 H52B 109.5 . . ?
H52A C52 H52B 109.5 . . ?
C51 C52 H52C 109.5 . . ?
H52A C52 H52C 109.5 . . ?
H52B C52 H52C 109.5 . . ?
C51 C53 H53A 109.5 . . ?
C51 C53 H53B 109.5 . . ?
H53A C53 H53B 109.5 . . ?
C51 C53 H53C 109.5 . . ?
H53A C53 H53C 109.5 . . ?
H53B C53 H53C 109.5 . . ?
C56 C54 C55 112.0(5) . . ?
C56 C54 P4 117.4(4) . . ?
C55 C54 P4 108.2(4) . . ?
C56 C54 H54 106.1 . . ?
C55 C54 H54 106.1 . . ?
P4 C54 H54 106.1 . . ?
C54 C55 H55A 109.5 . . ?
C54 C55 H55B 109.5 . . ?
H55A C55 H55B 109.5 . . ?
C54 C55 H55C 109.5 . . ?
H55A C55 H55C 109.5 . . ?
H55B C55 H55C 109.5 . . ?
C54 C56 H56A 109.5 . . ?
C54 C56 H56B 109.5 . . ?
H56A C56 H56B 109.5 . . ?
C54 C56 H56C 109.5 . . ?
H56A C56 H56C 109.5 . . ?
H56B C56 H56C 109.5 . . ?
C59 C57 C58 109.0(4) . . ?
C59 C57 P4 108.4(4) . . ?
C58 C57 P4 111.3(3) . . ?
C59 C57 H57 109.4 . . ?
C58 C57 H57 109.4 . . ?
P4 C57 H57 109.4 . . ?
C57 C58 H58A 109.5 . . ?
C57 C58 H58B 109.5 . . ?
H58A C58 H58B 109.5 . . ?
C57 C58 H58C 109.5 . . ?
H58A C58 H58C 109.5 . . ?
H58B C58 H58C 109.5 . . ?
C57 C59 H59A 109.5 . . ?
C57 C59 H59B 109.5 . . ?
H59A C59 H59B 109.5 . . ?
C57 C59 H59C 109.5 . . ?
H59A C59 H59C 109.5 . . ?
H59B C59 H59C 109.5 . . ?
N4 C60 H60A 109.5 . . ?
N4 C60 H60B 109.5 . . ?
H60A C60 H60B 109.5 . . ?
N4 C60 H60C 109.5 . . ?
H60A C60 H60C 109.5 . . ?
H60B C60 H60C 109.5 . . ?
O5 C61 Cr2 172.8(4) . . ?
O6 C62 Cr2 177.6(4) . . ?
O7 C63 Cr2 172.6(4) . . ?
O8 C64 Cr2 172.1(4) . . ?

loop_
_geom_bond_atom_site_label_1
_geom_bond_atom_site_label_2
_geom_bond_distance
_geom_bond_site_symmetry_2
_geom_bond_publ_flag
Cr1 C31 1.811(5) . ?
Cr1 C30 1.852(5) . ?
Cr1 C29 1.886(4) . ?
Cr1 C32 1.899(4) . ?
Cr1 N1 2.165(4) . ?
Cr1 P1 2.4085(13) . ?
Cr2 C62 1.827(5) . ?
Cr2 C63 1.841(5) . ?
Cr2 C61 1.892(5) . ?
Cr2 C64 1.915(4) . ?
Cr2 N3 2.150(4) . ?
Cr2 P3 2.3795(14) . ?
P1 C9 1.836(4) . ?
P1 C13 1.836(4) . ?
P1 C10 1.867(4) . ?
P2 C21 1.851(4) . ?
P2 C25 1.858(4) . ?
P2 C22 1.881(5) . ?
P3 C41 1.831(4) . ?
P3 C48 1.851(4) . ?
P3 C51 1.856(4) . ?
P4 C47 1.852(5) . ?
P4 C57 1.861(4) . ?
P4 C54 1.867(6) . ?
O1 C29 1.159(5) . ?
O2 C30 1.166(6) . ?
O3 C31 1.173(5) . ?
O4 C32 1.136(5) . ?
O5 C61 1.159(6) . ?
O6 C62 1.164(6) . ?
O7 C63 1.162(6) . ?
O8 C64 1.142(6) . ?
N1 N2 1.356(5) . ?
N1 C1 1.361(5) . ?
N2 C3 1.358(5) . ?
N2 C28 1.457(5) . ?
N3 C33 1.345(5) . ?
N3 N4 1.364(5) . ?
N4 C35 1.361(6) . ?
N4 C60 1.439(5) . ?
C1 C2 1.397(6) . ?
C1 C4 1.469(6) . ?
C2 C3 1.368(6) . ?
C2 H2 0.9500 . ?
C3 C16 1.482(6) . ?
C4 C5 1.386(6) . ?
C4 C9 1.422(6) . ?
C5 C6 1.383(6) . ?
C5 H5 0.9500 . ?
C6 C7 1.392(8) . ?
C6 H6 0.9500 . ?
C7 C8 1.395(7) . ?
C7 H7 0.9500 . ?
C8 C9 1.406(6) . ?
C8 H8 0.9500 . ?
C10 C11 1.526(5) . ?
C10 C12 1.531(6) . ?
C10 H10 1.0000 . ?
C11 H11A 0.9800 . ?
C11 H11B 0.9800 . ?
C11 H11C 0.9800 . ?
C12 H12A 0.9800 . ?
C12 H12B 0.9800 . ?
C12 H12C 0.9800 . ?
C13 C14 1.514(6) . ?
C13 C15 1.531(6) . ?
C13 H13 1.0000 . ?
C14 H14A 0.9800 . ?
C14 H14B 0.9800 . ?
C14 H14C 0.9800 . ?
C15 H15A 0.9800 . ?
C15 H15B 0.9800 . ?
C15 H15C 0.9800 . ?
C16 C17 1.383(6) . ?
C16 C21 1.405(6) . ?
C17 C18 1.399(6) . ?
C17 H17 0.9500 . ?
C18 C19 1.376(7) . ?
C18 H18 0.9500 . ?
C19 C20 1.388(6) . ?
C19 H19 0.9500 . ?
C20 C21 1.388(6) . ?
C20 H20 0.9500 . ?
C22 C23 1.508(6) . ?
C22 C24 1.525(6) . ?
C22 H22 1.0000 . ?
C23 H23A 0.9800 . ?
C23 H23B 0.9800 . ?
C23 H23C 0.9800 . ?
C24 H24A 0.9800 . ?
C24 H24B 0.9800 . ?
C24 H24C 0.9800 . ?
C25 C26 1.526(6) . ?
C25 C27 1.541(7) . ?
C25 H25 1.0000 . ?
C26 H26A 0.9800 . ?
C26 H26B 0.9800 . ?
C26 H26C 0.9800 . ?
C27 H27A 0.9800 . ?
C27 H27B 0.9800 . ?
C27 H27C 0.9800 . ?
C28 H28A 0.9800 . ?
C28 H28B 0.9800 . ?
C28 H28C 0.9800 . ?
C33 C34 1.412(6) . ?
C33 C36 1.479(5) . ?
C34 C35 1.375(6) . ?
C34 H34 0.9500 . ?
C35 C42 1.476(6) . ?
C36 C41 1.400(6) . ?
C36 C37 1.405(6) . ?
C37 C38 1.386(6) . ?
C37 H37 0.9500 . ?
C38 C39 1.370(7) . ?
C38 H38 0.9500 . ?
C39 C40 1.380(7) . ?
C39 H39 0.9500 . ?
C40 C41 1.398(6) . ?
C40 H40 0.9500 . ?
C42 C47 1.408(6) . ?
C42 C43 1.413(7) . ?
C43 C44 1.376(7) . ?
C43 H43 0.9500 . ?
C44 C45 1.380(8) . ?
C44 H44 0.9500 . ?
C45 C46 1.391(7) . ?
C45 H45 0.9500 . ?
C46 C47 1.404(6) . ?
C46 H46 0.9500 . ?
C48 C49 1.520(6) . ?
C48 C50 1.522(6) . ?
C48 H48 1.0000 . ?
C49 H49A 0.9800 . ?
C49 H49B 0.9800 . ?
C49 H49C 0.9800 . ?
C50 H50A 0.9800 . ?
C50 H50B 0.9800 . ?
C50 H50C 0.9800 . ?
C51 C53 1.540(7) . ?
C51 C52 1.546(6) . ?
C51 H51 1.0000 . ?
C52 H52A 0.9800 . ?
C52 H52B 0.9800 . ?
C52 H52C 0.9800 . ?
C53 H53A 0.9800 . ?
C53 H53B 0.9800 . ?
C53 H53C 0.9800 . ?
C54 C56 1.517(8) . ?
C54 C55 1.531(7) . ?
C54 H54 1.0000 . ?
C55 H55A 0.9800 . ?
C55 H55B 0.9800 . ?
C55 H55C 0.9800 . ?
C56 H56A 0.9800 . ?
C56 H56B 0.9800 . ?
C56 H56C 0.9800 . ?
C57 C59 1.519(8) . ?
C57 C58 1.519(7) . ?
C57 H57 1.0000 . ?
C58 H58A 0.9800 . ?
C58 H58B 0.9800 . ?
C58 H58C 0.9800 . ?
C59 H59A 0.9800 . ?
C59 H59B 0.9800 . ?
C59 H59C 0.9800 . ?
C60 H60A 0.9800 . ?
C60 H60B 0.9800 . ?
C60 H60C 0.9800 . ?
